data_1543285
loop_
_publ_author_name
'Andrez, Julie'
'P\'ecaut, Jacques'
'Scopelliti, Rosario'
'Kefalidis, Christos E.'
'Maron, Laurent'
'Rosenzweig, Michael W.'
'Meyer, Karsten'
'Mazzanti, Marinella'

_publ_section_title
;
 Synthesis and reactivity of a terminal uranium(iv) sulfide supported by
 siloxide ligands
;
_journal_issue 9
_journal_name_full 'Chem. Sci.'
_journal_page_first 5846
_journal_paper_doi 10.1039/C6SC00675B
_journal_volume 7
_journal_year 2016
_chemical_formula_sum 'C122 H256 K4 O38 S2 Si8 U2'
_chemical_formula_weight 3252.55
_chemical_name_systematic
; 
 ? 
;
_space_group_crystal_system monoclinic
_space_group_IT_number 14
_space_group_name_Hall '-P 2yn'
_space_group_name_H-M_alt 'P 1 21/n 1'
_symmetry_space_group_name_Hall '-P 2yn'
_symmetry_space_group_name_H-M 'P 1 21/n 1'
_atom_sites_solution_hydrogens geom
_audit_creation_method SHELXL-2013
_audit_update_record
;
2016-01-18 deposited with the CCDC.
2016-04-11 downloaded from the CCDC.
;
_cell_angle_alpha 90
_cell_angle_beta 91.476(9)
_cell_angle_gamma 90
_cell_formula_units_Z 2
_cell_length_a 16.3304(14)
_cell_length_b 26.8000(19)
_cell_length_c 18.8582(15)
_cell_measurement_reflns_used 2365
_cell_measurement_temperature 150(2)
_cell_measurement_theta_max 19.7910
_cell_measurement_theta_min 3.0720
_cell_volume 8250.6(11)
_computing_cell_refinement
;
Agilent Technologies, (2013), CrysAlisPro Software system, 
version 1.171. 36.28, Agilent Technologies UK Ltd, Oxford, UK
;
_computing_data_collection
;
Agilent Technologies, (2013), CrysAlisPro Software system, 
version 1.171.37.31, Agilent Technologies UK Ltd, Oxford, UK
;
_computing_data_reduction
;
Agilent Technologies, (2013), CrysAlisPro Software system, 
version 1.171. 36.28, Agilent Technologies UK Ltd, Oxford, UK
;
_computing_molecular_graphics
;
Mercury 3.1 New software for searching the Cambridge Structural Database 
and visualizing crystal structures (I.J. Bruno, J.C. Cole, P.R. Edgington, 
M. Kessler, C.F. Macrae, P. McCabe, J. Pearson, R. Taylor, 
Acta Cryst., 2002, B58, 389-397)
;
_computing_publication_material 'SHELXL-2013 (Sheldrick, 2013)'
_computing_structure_refinement
;
OLEX2: a complete structure solution, refinement and analysis program 
(O. V. Dolomanov, L. J. Bourhis, R. J. Gildea, J. A. K. Howard and 
H. Puschmann. J. Appl. Cryst. 2009, 42, 339-34).
;
_computing_structure_solution
;
SUPERFLIP program (Palatinus, L. & Chapuis, G. J. Appl. Cryst., 2007,
 40, 786-790)
;
_diffrn_ambient_temperature 150(2)
_diffrn_detector_area_resol_mean 15.9653
_diffrn_measured_fraction_theta_full 0.998
_diffrn_measured_fraction_theta_max 0.998
_diffrn_measurement_details
;
  1 omega  -25.00   67.00   1.0000  120.0000
omega____ theta____ kappa____ phi______ frames
    -       25.2489  -99.0000 -120.0000 92

  2 omega   -5.00   95.00   1.0000  120.0000
omega____ theta____ kappa____ phi______ frames
    -       25.2489   77.0000   30.0000 100

  3 omega  -97.00  -38.00   1.0000  120.0000
omega____ theta____ kappa____ phi______ frames
    -      -26.9676  -77.0000    0.0000 59

;
_diffrn_measurement_device_type 'Xcalibur, Sapphire3'
_diffrn_measurement_method '\w scans'
_diffrn_radiation_type MoK\a
_diffrn_radiation_wavelength 0.71073
_diffrn_reflns_av_R_equivalents 0.1343
_diffrn_reflns_av_unetI/netI 0.2296
_diffrn_reflns_Laue_measured_fraction_full 0.998
_diffrn_reflns_Laue_measured_fraction_max 0.998
_diffrn_reflns_limit_h_max 19
_diffrn_reflns_limit_h_min -20
_diffrn_reflns_limit_k_max 33
_diffrn_reflns_limit_k_min -18
_diffrn_reflns_limit_l_max 23
_diffrn_reflns_limit_l_min -16
_diffrn_reflns_number 37944
_diffrn_reflns_point_group_measured_fraction_full 0.998
_diffrn_reflns_point_group_measured_fraction_max 0.998
_diffrn_reflns_theta_full 25.242
_diffrn_reflns_theta_max 26.372
_diffrn_reflns_theta_min 3.093
_diffrn_source 'Enhance (Mo) X-ray Source'
_exptl_absorpt_coefficient_mu 2.209
_exptl_absorpt_correction_T_max 1.00000
_exptl_absorpt_correction_T_min 0.97729
_exptl_absorpt_correction_type multi-scan
_exptl_absorpt_process_details
;
CrysAlisPro, Agilent Technologies,
Version 1.171.37.31 (release 14-01-2014 CrysAlis171 .NET)
(compiled Jan 14 2014,18:38:05)
Empirical absorption correction using spherical harmonics,
 implemented in SCALE3 ABSPACK scaling algorithm.
Empirical absorption correction using spherical harmonics,
 implemented in SCALE3 ABSPACK scaling algorithm.
;
_exptl_crystal_colour 'translucent pale green'
_exptl_crystal_density_diffrn 1.309
_exptl_crystal_description plate
_exptl_crystal_F_000 3392
_exptl_crystal_size_max 0.216
_exptl_crystal_size_mid 0.095
_exptl_crystal_size_min 0.020
_refine_diff_density_max 1.422
_refine_diff_density_min -1.071
_refine_diff_density_rms 0.152
_refine_ls_extinction_method none
_refine_ls_goodness_of_fit_ref 0.931
_refine_ls_hydrogen_treatment constr
_refine_ls_matrix_type full
_refine_ls_number_parameters 870
_refine_ls_number_reflns 16850
_refine_ls_number_restraints 66
_refine_ls_restrained_S_all 0.930
_refine_ls_R_factor_all 0.1642
_refine_ls_R_factor_gt 0.0778
_refine_ls_shift/su_max 0.001
_refine_ls_shift/su_mean 0.000
_refine_ls_structure_factor_coef Fsqd
_refine_ls_weighting_details 'w=1/[\s^2^(Fo^2^)] where P=(Fo^2^+2Fc^2^)/3'
_refine_ls_weighting_scheme calc
_refine_ls_wR_factor_gt 0.1000
_refine_ls_wR_factor_ref 0.1282
_reflns_Friedel_coverage 0.000
_reflns_number_gt 9046
_reflns_number_total 16850
_reflns_threshold_expression 'I > 2\s(I)'
_cod_data_source_file c6sc00675b2.cif
_cod_data_source_block 2
_cod_depositor_comments 'Adding full bibliography for 1543284--1543292.cif.'
_cod_database_code 1543285
_shelx_space_group_comment
; 
The symmetry employed for this shelxl refinement is uniquely defined 
by the following loop, which should always be used as a source of 
symmetry information in preference to the above space-group names. 
They are only intended as comments. 
;
_shelx_estimated_absorpt_t_min 0.647
_shelx_estimated_absorpt_t_max 0.957
_shelxl_version_number 2013-4

loop_
_space_group_symop_operation_xyz
'x, y, z'
'-x+1/2, y+1/2, -z+1/2'
'-x, -y, -z'
'x-1/2, -y-1/2, z-1/2'

loop_
_atom_site_label
_atom_site_type_symbol
_atom_site_fract_x
_atom_site_fract_y
_atom_site_fract_z
_atom_site_U_iso_or_equiv
_atom_site_adp_type
_atom_site_occupancy
_atom_site_site_symmetry_order
_atom_site_calc_flag
_atom_site_refinement_flags_posn
_atom_site_refinement_flags_adp
_atom_site_refinement_flags_occupancy
_atom_site_disorder_assembly
_atom_site_disorder_group
U1 U 0.72819(2) 0.39053(2) 0.76747(2) 0.01962(9) Uani 1 1 d . . . . .
K1 K 0.92089(13) 0.33720(7) 0.72581(11) 0.0272(5) Uani 1 1 d . . . . .
K2 K 0.50676(14) 0.47441(7) 0.89097(11) 0.0340(6) Uani 1 1 d . . . . .
S1 S 0.68606(16) 0.43469(8) 0.87964(13) 0.0297(6) Uani 1 1 d . . . . .
Si1 Si 0.78129(17) 0.32947(9) 0.59020(14) 0.0260(6) Uani 1 1 d . . . . .
Si2 Si 0.92419(18) 0.46505(9) 0.75867(15) 0.0290(7) Uani 1 1 d . . . . .
Si3 Si 0.82253(18) 0.27859(9) 0.86252(14) 0.0270(7) Uani 1 1 d . . . . .
Si4 Si 0.51302(17) 0.41934(9) 0.72044(13) 0.0228(6) Uani 1 1 d . . . . .
O1 O 0.7633(4) 0.3510(2) 0.6671(3) 0.0270(16) Uani 1 1 d . . . . .
O2 O 0.8782(4) 0.31169(19) 0.5938(3) 0.0261(16) Uani 1 1 d . . . . .
O3 O 0.7768(4) 0.3697(2) 0.5255(3) 0.0283(16) Uani 1 1 d . . . . .
O4 O 0.7221(4) 0.2835(2) 0.5641(3) 0.0281(16) Uani 1 1 d . . . . .
O21 O 0.8416(4) 0.4342(2) 0.7504(3) 0.0293(16) Uani 1 1 d . . . . .
O22 O 0.9978(4) 0.4232(2) 0.7510(4) 0.0358(18) Uani 1 1 d . . . . .
O23 O 0.9339(4) 0.5090(2) 0.6994(3) 0.0339(17) Uani 1 1 d . . . . .
O24 O 0.9413(4) 0.4920(2) 0.8342(3) 0.0385(18) Uani 1 1 d . . . . .
O41 O 0.7853(4) 0.32495(19) 0.8200(3) 0.0261(15) Uani 1 1 d . . . . .
O42 O 0.9112(4) 0.2674(2) 0.8263(3) 0.0335(17) Uani 1 1 d . . . . .
O43 O 0.8329(4) 0.2861(2) 0.9467(3) 0.0336(17) Uani 1 1 d . . . . .
O44 O 0.7702(4) 0.2268(2) 0.8515(3) 0.0382(18) Uani 1 1 d . . . . .
O61 O 0.6040(4) 0.39834(19) 0.7208(3) 0.0237(15) Uani 1 1 d . . . . .
O62 O 0.5071(4) 0.4796(2) 0.7381(3) 0.0292(16) Uani 1 1 d . . . . .
O63 O 0.4574(4) 0.39979(19) 0.7862(3) 0.0251(15) Uani 1 1 d . . . . .
O64 O 0.4704(4) 0.4064(2) 0.6438(3) 0.0299(16) Uani 1 1 d . . . . .
O81 O 0.5376(5) 0.5766(2) 0.9518(4) 0.0404(19) Uani 1 1 d . . . . .
O82 O 0.3902(5) 0.5478(3) 0.8823(4) 0.059(2) Uani 1 1 d . . . . .
O83 O 0.3457(5) 0.4581(2) 0.9525(4) 0.052(2) Uani 1 1 d . . . . .
C1 C 0.9320(6) 0.2971(3) 0.5385(5) 0.027(2) Uani 1 1 d . . . . .
C2 C 0.8879(7) 0.2672(3) 0.4804(5) 0.044(3) Uani 1 1 d . . . . .
H2C H 0.8607 0.2384 0.5015 0.065 Uiso 1 1 calc R U . . .
H2D H 0.9277 0.2555 0.4460 0.065 Uiso 1 1 calc R U . . .
H2E H 0.8470 0.2883 0.4562 0.065 Uiso 1 1 calc R U . . .
C3 C 0.9692(7) 0.3429(3) 0.5061(5) 0.052(3) Uani 1 1 d . . . . .
H3A H 0.9255 0.3644 0.4867 0.078 Uiso 1 1 calc R U . . .
H3B H 1.0055 0.3330 0.4680 0.078 Uiso 1 1 calc R U . . .
H3C H 1.0007 0.3612 0.5426 0.078 Uiso 1 1 calc R U . . .
C4 C 0.9972(6) 0.2658(3) 0.5736(6) 0.049(3) Uani 1 1 d . . . . .
H4A H 1.0258 0.2854 0.6105 0.074 Uiso 1 1 calc R U . . .
H4B H 1.0364 0.2550 0.5383 0.074 Uiso 1 1 calc R U . . .
H4C H 0.9721 0.2365 0.5952 0.074 Uiso 1 1 calc R U . . .
C5 C 0.7086(6) 0.3881(4) 0.4811(5) 0.037(3) Uani 1 1 d . . . . .
C6 C 0.7404(8) 0.4363(3) 0.4499(6) 0.070(4) Uani 1 1 d . . . . .
H6A H 0.7619 0.4578 0.4882 0.105 Uiso 1 1 calc R U . . .
H6B H 0.6957 0.4535 0.4244 0.105 Uiso 1 1 calc R U . . .
H6C H 0.7842 0.4288 0.4170 0.105 Uiso 1 1 calc R U . . .
C7 C 0.6911(7) 0.3507(3) 0.4222(5) 0.043(3) Uani 1 1 d . . . . .
H7A H 0.7405 0.3461 0.3944 0.065 Uiso 1 1 calc R U . . .
H7B H 0.6465 0.3632 0.3913 0.065 Uiso 1 1 calc R U . . .
H7C H 0.6752 0.3187 0.4428 0.065 Uiso 1 1 calc R U . . .
C8 C 0.6325(7) 0.3955(5) 0.5255(6) 0.086(5) Uani 1 1 d . . . . .
H8A H 0.6182 0.3639 0.5481 0.129 Uiso 1 1 calc R U . . .
H8B H 0.5868 0.4066 0.4948 0.129 Uiso 1 1 calc R U . . .
H8C H 0.6438 0.4207 0.5621 0.129 Uiso 1 1 calc R U . . .
C9 C 0.6901(7) 0.2409(4) 0.5999(6) 0.040(3) Uani 1 1 d . . . . .
C10 C 0.6690(7) 0.2027(4) 0.5417(5) 0.060(4) Uani 1 1 d . . . . .
H10A H 0.6318 0.2179 0.5063 0.090 Uiso 1 1 calc R U . . .
H10B H 0.6424 0.1736 0.5628 0.090 Uiso 1 1 calc R U . . .
H10C H 0.7193 0.1921 0.5188 0.090 Uiso 1 1 calc R U . . .
C11 C 0.6142(7) 0.2561(4) 0.6375(6) 0.053(3) Uani 1 1 d . . . . .
H11A H 0.6278 0.2823 0.6722 0.079 Uiso 1 1 calc R U . . .
H11B H 0.5916 0.2272 0.6621 0.079 Uiso 1 1 calc R U . . .
H11C H 0.5735 0.2688 0.6029 0.079 Uiso 1 1 calc R U . . .
C12 C 0.7542(7) 0.2198(4) 0.6515(6) 0.057(4) Uani 1 1 d . . . . .
H12A H 0.8070 0.2178 0.6282 0.085 Uiso 1 1 calc R U . . .
H12B H 0.7376 0.1864 0.6666 0.085 Uiso 1 1 calc R U . . .
H12C H 0.7593 0.2417 0.6930 0.085 Uiso 1 1 calc R U . . .
C21 C 1.0860(7) 0.4257(4) 0.7662(6) 0.048(3) Uani 1 1 d . . . . .
C22 C 1.1225(6) 0.3868(4) 0.7187(6) 0.066(4) Uani 1 1 d . . . . .
H1 H 1.1036 0.3536 0.7328 0.099 Uiso 1 1 calc R U . . .
H22A H 1.1824 0.3882 0.7231 0.099 Uiso 1 1 calc R U . . .
H22B H 1.1053 0.3933 0.6694 0.099 Uiso 1 1 calc R U . . .
C23 C 1.1182(7) 0.4770(3) 0.7458(6) 0.060(4) Uani 1 1 d . . . . .
H23A H 1.1002 0.4848 0.6971 0.090 Uiso 1 1 calc R U . . .
H23B H 1.1782 0.4769 0.7490 0.090 Uiso 1 1 calc R U . . .
H23C H 1.0969 0.5022 0.7782 0.090 Uiso 1 1 calc R U . . .
C24 C 1.1001(7) 0.4135(4) 0.8419(6) 0.071(4) Uani 1 1 d . . . . .
H24A H 1.0696 0.4369 0.8712 0.107 Uiso 1 1 calc R U . . .
H24B H 1.1588 0.4161 0.8538 0.107 Uiso 1 1 calc R U . . .
H24C H 1.0814 0.3794 0.8510 0.107 Uiso 1 1 calc R U . . .
C25 C 0.9098(7) 0.5111(3) 0.6258(6) 0.041(3) Uani 1 1 d . . . . .
C26 C 0.8227(7) 0.5231(4) 0.6184(6) 0.056(4) Uani 1 1 d . . . . .
H26A H 0.7902 0.4949 0.6348 0.084 Uiso 1 1 calc R U . . .
H26B H 0.8088 0.5300 0.5685 0.084 Uiso 1 1 calc R U . . .
H26C H 0.8108 0.5526 0.6471 0.084 Uiso 1 1 calc R U . . .
C27 C 0.9279(7) 0.4614(3) 0.5896(5) 0.056(4) Uani 1 1 d . . . . .
H27A H 0.9868 0.4544 0.5936 0.084 Uiso 1 1 calc R U . . .
H27B H 0.9111 0.4632 0.5395 0.084 Uiso 1 1 calc R U . . .
H27C H 0.8975 0.4346 0.6127 0.084 Uiso 1 1 calc R U . . .
C28 C 0.9629(7) 0.5512(4) 0.5936(5) 0.060(4) Uani 1 1 d . . . . .
H28A H 0.9520 0.5832 0.6165 0.090 Uiso 1 1 calc R U . . .
H28B H 0.9503 0.5537 0.5427 0.090 Uiso 1 1 calc R U . . .
H28C H 1.0208 0.5424 0.6010 0.090 Uiso 1 1 calc R U . . .
C29 C 0.9084(7) 0.5375(4) 0.8642(6) 0.049(3) Uani 1 1 d . . . . .
C30 C 0.8268(7) 0.5503(3) 0.8334(5) 0.052(3) Uani 1 1 d . . . . .
H30A H 0.8308 0.5547 0.7820 0.078 Uiso 1 1 calc R U . . .
H30B H 0.8075 0.5814 0.8546 0.078 Uiso 1 1 calc R U . . .
H30C H 0.7881 0.5234 0.8432 0.078 Uiso 1 1 calc R U . . .
C31 C 0.9062(15) 0.5374(10) 0.9375(11) 0.046(7) Uani 0.62(4) 1 d . U P A 1
H31A H 0.8642 0.5140 0.9529 0.069 Uiso 0.62(4) 1 calc R U P A 1
H31B H 0.8931 0.5710 0.9543 0.069 Uiso 0.62(4) 1 calc R U P A 1
H31C H 0.9598 0.5273 0.9572 0.069 Uiso 0.62(4) 1 calc R U P A 1
C31B C 0.893(2) 0.5112(17) 0.9474(16) 0.040(10) Uani 0.38(4) 1 d . U P A 2
H31D H 0.8427 0.4910 0.9456 0.060 Uiso 0.38(4) 1 calc R U P A 2
H31E H 0.8874 0.5378 0.9826 0.060 Uiso 0.38(4) 1 calc R U P A 2
H31F H 0.9396 0.4900 0.9606 0.060 Uiso 0.38(4) 1 calc R U P A 2
C32 C 0.9648(14) 0.5824(8) 0.8368(14) 0.048(7) Uani 0.62(4) 1 d . U P A 1
H32A H 1.0206 0.5785 0.8565 0.073 Uiso 0.62(4) 1 calc R U P A 1
H32B H 0.9421 0.6143 0.8522 0.073 Uiso 0.62(4) 1 calc R U P A 1
H32C H 0.9661 0.5816 0.7848 0.073 Uiso 0.62(4) 1 calc R U P A 1
C32B C 0.981(2) 0.5666(14) 0.876(3) 0.055(12) Uani 0.38(4) 1 d . U P A 2
H32D H 1.0228 0.5462 0.9000 0.083 Uiso 0.38(4) 1 calc R U P A 2
H32E H 0.9682 0.5955 0.9055 0.083 Uiso 0.38(4) 1 calc R U P A 2
H32F H 1.0012 0.5780 0.8303 0.083 Uiso 0.38(4) 1 calc R U P A 2
C41 C 0.9668(7) 0.2262(3) 0.8317(6) 0.036(3) Uani 1 1 d . . . . .
C42 C 0.9478(8) 0.1927(3) 0.7706(5) 0.060(4) Uani 1 1 d . . . . .
H42A H 0.8924 0.1791 0.7750 0.090 Uiso 1 1 calc R U . . .
H42B H 0.9875 0.1653 0.7703 0.090 Uiso 1 1 calc R U . . .
H42C H 0.9510 0.2116 0.7263 0.090 Uiso 1 1 calc R U . . .
C43 C 1.0514(6) 0.2479(4) 0.8266(7) 0.066(4) Uani 1 1 d . . . . .
H43A H 1.0573 0.2635 0.7800 0.099 Uiso 1 1 calc R U . . .
H43B H 1.0921 0.2212 0.8326 0.099 Uiso 1 1 calc R U . . .
H43C H 1.0600 0.2730 0.8638 0.099 Uiso 1 1 calc R U . . .
C44 C 0.9583(7) 0.1975(3) 0.8997(5) 0.051(3) Uani 1 1 d . . . . .
H44A H 0.9635 0.2204 0.9400 0.076 Uiso 1 1 calc R U . . .
H44B H 1.0013 0.1721 0.9033 0.076 Uiso 1 1 calc R U . . .
H44C H 0.9045 0.1813 0.8999 0.076 Uiso 1 1 calc R U . . .
C45 C 0.8670(7) 0.3250(4) 0.9922(5) 0.039(3) Uani 1 1 d . . . . .
C46 C 0.9178(8) 0.3609(4) 0.9491(6) 0.071(4) Uani 1 1 d . . . . .
H46A H 0.9614 0.3425 0.9258 0.106 Uiso 1 1 calc R U . . .
H46B H 0.9422 0.3863 0.9806 0.106 Uiso 1 1 calc R U . . .
H46C H 0.8826 0.3772 0.9131 0.106 Uiso 1 1 calc R U . . .
C47 C 0.9174(8) 0.2998(4) 1.0490(5) 0.070(4) Uani 1 1 d . . . . .
H47A H 0.9253 0.3226 1.0892 0.106 Uiso 1 1 calc R U . . .
H47B H 0.9708 0.2907 1.0302 0.106 Uiso 1 1 calc R U . . .
H47C H 0.8891 0.2697 1.0646 0.106 Uiso 1 1 calc R U . . .
C48 C 0.7962(7) 0.3531(4) 1.0235(6) 0.061(4) Uani 1 1 d . . . . .
H48A H 0.7609 0.3664 0.9851 0.092 Uiso 1 1 calc R U . . .
H48B H 0.8173 0.3808 1.0527 0.092 Uiso 1 1 calc R U . . .
H48C H 0.7644 0.3305 1.0529 0.092 Uiso 1 1 calc R U . . .
C49 C 0.6954(7) 0.2105(4) 0.8831(6) 0.043(3) Uani 1 1 d . . . . .
C50 C 0.6532(8) 0.1775(4) 0.8279(6) 0.083(5) Uani 1 1 d . . . . .
H50A H 0.6345 0.1980 0.7876 0.125 Uiso 1 1 calc R U . . .
H50B H 0.6061 0.1610 0.8488 0.125 Uiso 1 1 calc R U . . .
H50C H 0.6919 0.1523 0.8115 0.125 Uiso 1 1 calc R U . . .
C51 C 0.6411(7) 0.2533(4) 0.9014(6) 0.067(4) Uani 1 1 d . . . . .
H51A H 0.6706 0.2759 0.9339 0.101 Uiso 1 1 calc R U . . .
H51B H 0.5920 0.2407 0.9241 0.101 Uiso 1 1 calc R U . . .
H51C H 0.6252 0.2714 0.8580 0.101 Uiso 1 1 calc R U . . .
C52 C 0.7191(8) 0.1811(4) 0.9482(6) 0.067(4) Uani 1 1 d . . . . .
H52A H 0.7578 0.1548 0.9356 0.100 Uiso 1 1 calc R U . . .
H52B H 0.6701 0.1660 0.9680 0.100 Uiso 1 1 calc R U . . .
H52C H 0.7449 0.2033 0.9834 0.100 Uiso 1 1 calc R U . . .
C61 C 0.5443(6) 0.5228(3) 0.7065(5) 0.026(2) Uani 1 1 d . . . . .
C62 C 0.5938(9) 0.5088(4) 0.6441(6) 0.075(5) Uani 1 1 d . . . . .
H62A H 0.6389 0.4869 0.6596 0.112 Uiso 1 1 calc R U . . .
H62B H 0.6162 0.5390 0.6226 0.112 Uiso 1 1 calc R U . . .
H62C H 0.5589 0.4913 0.6091 0.112 Uiso 1 1 calc R U . . .
C63 C 0.4767(8) 0.5565(4) 0.6833(6) 0.069(4) Uani 1 1 d . . . . .
H63A H 0.4423 0.5397 0.6473 0.104 Uiso 1 1 calc R U . . .
H63B H 0.4996 0.5870 0.6632 0.104 Uiso 1 1 calc R U . . .
H63C H 0.4435 0.5651 0.7241 0.104 Uiso 1 1 calc R U . . .
C64 C 0.5985(7) 0.5468(3) 0.7626(5) 0.052(3) Uani 1 1 d . . . . .
H2B H 0.5662 0.5542 0.8044 0.078 Uiso 1 1 calc R U . . .
H64A H 0.6213 0.5778 0.7440 0.078 Uiso 1 1 calc R U . . .
H64B H 0.6431 0.5240 0.7759 0.078 Uiso 1 1 calc R U . . .
C65 C 0.4462(6) 0.3506(3) 0.8176(5) 0.030(2) Uani 1 1 d . . . . .
C66 C 0.4913(6) 0.3511(3) 0.8876(5) 0.036(3) Uani 1 1 d . . . . .
H66A H 0.5492 0.3588 0.8803 0.054 Uiso 1 1 calc R U . . .
H66B H 0.4867 0.3183 0.9102 0.054 Uiso 1 1 calc R U . . .
H2A H 0.4676 0.3766 0.9182 0.054 Uiso 1 1 calc R U . . .
C67 C 0.4822(7) 0.3100(3) 0.7696(5) 0.045(3) Uani 1 1 d . . . . .
H67A H 0.4547 0.3112 0.7228 0.067 Uiso 1 1 calc R U . . .
H67B H 0.4737 0.2771 0.7910 0.067 Uiso 1 1 calc R U . . .
H67C H 0.5410 0.3159 0.7645 0.067 Uiso 1 1 calc R U . . .
C68 C 0.3564(6) 0.3434(3) 0.8267(5) 0.043(3) Uani 1 1 d . . . . .
H68A H 0.3345 0.3715 0.8536 0.064 Uiso 1 1 calc R U . . .
H68B H 0.3470 0.3123 0.8525 0.064 Uiso 1 1 calc R U . . .
H68C H 0.3287 0.3418 0.7800 0.064 Uiso 1 1 calc R U . . .
C69 C 0.3877(7) 0.4100(4) 0.6137(5) 0.039(3) Uani 1 1 d . . . . .
C70 C 0.3982(7) 0.4339(4) 0.5415(5) 0.055(3) Uani 1 1 d . . . . .
H70A H 0.4270 0.4658 0.5473 0.082 Uiso 1 1 calc R U . . .
H70B H 0.3443 0.4397 0.5190 0.082 Uiso 1 1 calc R U . . .
H70C H 0.4302 0.4117 0.5116 0.082 Uiso 1 1 calc R U . . .
C71 C 0.3544(8) 0.3586(4) 0.6044(6) 0.065(4) Uani 1 1 d . . . . .
H71A H 0.3883 0.3400 0.5713 0.098 Uiso 1 1 calc R U . . .
H71B H 0.2981 0.3604 0.5855 0.098 Uiso 1 1 calc R U . . .
H71C H 0.3550 0.3415 0.6504 0.098 Uiso 1 1 calc R U . . .
C72 C 0.3328(7) 0.4413(4) 0.6594(5) 0.047(3) Uani 1 1 d . . . . .
H72A H 0.3277 0.4254 0.7059 0.071 Uiso 1 1 calc R U . . .
H72B H 0.2785 0.4441 0.6364 0.071 Uiso 1 1 calc R U . . .
H72C H 0.3566 0.4746 0.6656 0.071 Uiso 1 1 calc R U . . .
C81 C 0.4779(7) 0.6110(3) 0.9249(5) 0.043(3) Uani 1 1 d . . . . .
H81A H 0.4904 0.6197 0.8753 0.051 Uiso 1 1 calc R U . . .
H81B H 0.4803 0.6420 0.9535 0.051 Uiso 1 1 calc R U . . .
C82 C 0.3941(7) 0.5895(4) 0.9274(6) 0.049(3) Uani 1 1 d . . . . .
H82A H 0.3820 0.5794 0.9765 0.059 Uiso 1 1 calc R U . . .
H82B H 0.3532 0.6147 0.9117 0.059 Uiso 1 1 calc R U . . .
C83 C 0.3131(10) 0.5218(6) 0.8674(10) 0.042(4) Uani 0.691(19) 1 d . U P B 1
H83A H 0.3210 0.4959 0.8308 0.050 Uiso 0.691(19) 1 calc R U P B 1
H83B H 0.2713 0.5457 0.8494 0.050 Uiso 0.691(19) 1 calc R U P B 1
C83B C 0.308(2) 0.5378(14) 0.905(2) 0.041(4) Uani 0.309(19) 1 d . U P B 2
H83C H 0.2672 0.5558 0.8753 0.050 Uiso 0.309(19) 1 calc R U P B 2
H83D H 0.3017 0.5485 0.9552 0.050 Uiso 0.309(19) 1 calc R U P B 2
C84 C 0.2847(10) 0.4978(6) 0.9355(10) 0.041(4) Uani 0.691(19) 1 d . U P B 1
H84A H 0.2832 0.5227 0.9743 0.049 Uiso 0.691(19) 1 calc R U P B 1
H84B H 0.2293 0.4833 0.9286 0.049 Uiso 0.691(19) 1 calc R U P B 1
C84B C 0.296(2) 0.4837(15) 0.899(2) 0.040(4) Uani 0.309(19) 1 d . U P B 2
H84C H 0.2375 0.4754 0.9050 0.048 Uiso 0.309(19) 1 calc R U P B 2
H84D H 0.3118 0.4725 0.8511 0.048 Uiso 0.309(19) 1 calc R U P B 2
C85 C 0.3245(7) 0.4408(4) 1.0188(5) 0.045(3) Uani 1 1 d . . . . .
H85A H 0.2688 0.4263 1.0158 0.054 Uiso 1 1 calc R U . . .
H85B H 0.3236 0.4691 1.0524 0.054 Uiso 1 1 calc R U . . .
C86 C 0.3828(7) 0.4028(3) 1.0456(5) 0.043(3) Uani 1 1 d . . . . .
H86A H 0.3674 0.3918 1.0936 0.052 Uiso 1 1 calc R U . . .
H86B H 0.3815 0.3733 1.0139 0.052 Uiso 1 1 calc R U . . .
C91 C 0.7517(14) 0.3082(8) 1.2133(8) 0.090(5) Uani 1 1 d . . . . .
C92 C 0.8308(13) 0.2981(7) 1.2308(9) 0.102(6) Uani 1 1 d . . . . .
H92 H 0.8508 0.2654 1.2227 0.122 Uiso 1 1 calc R U . . .
C93 C 0.8842(16) 0.3334(7) 1.2600(10) 0.123(9) Uani 1 1 d . . . . .
H93 H 0.9399 0.3252 1.2701 0.148 Uiso 1 1 calc R U . . .
C94 C 0.8571(15) 0.3774(11) 1.2732(11) 0.145(10) Uani 1 1 d . . . . .
H94 H 0.8927 0.4024 1.2922 0.175 Uiso 1 1 calc R U . . .
C95 C 0.7767(17) 0.3878(8) 1.2596(9) 0.115(7) Uani 1 1 d . . . . .
H95 H 0.7576 0.4199 1.2725 0.138 Uiso 1 1 calc R U . . .
C96 C 0.7191(12) 0.3546(8) 1.2279(7) 0.092(6) Uani 1 1 d . . . . .
H96 H 0.6637 0.3633 1.2177 0.111 Uiso 1 1 calc R U . . .
C97 C 0.7051(11) 0.2694(6) 1.1809(8) 0.127(7) Uani 1 1 d . U . . .
H97A H 0.7351 0.2557 1.1411 0.190 Uiso 1 1 calc R U . . .
H97B H 0.6524 0.2828 1.1635 0.190 Uiso 1 1 calc R U . . .
H97C H 0.6955 0.2431 1.2157 0.190 Uiso 1 1 calc R U . . .

loop_
_atom_site_aniso_label
_atom_site_aniso_U_11
_atom_site_aniso_U_22
_atom_site_aniso_U_33
_atom_site_aniso_U_23
_atom_site_aniso_U_13
_atom_site_aniso_U_12
U1 0.01896(17) 0.01793(16) 0.02205(17) -0.00029(18) 0.00200(14) 0.00154(18)
K1 0.0227(12) 0.0269(11) 0.0322(12) -0.0025(10) 0.0033(11) 0.0025(9)
K2 0.0347(14) 0.0313(12) 0.0363(13) -0.0033(11) 0.0085(12) 0.0066(10)
S1 0.0319(16) 0.0294(13) 0.0280(14) -0.0066(11) 0.0043(13) 0.0043(12)
Si1 0.0269(17) 0.0247(14) 0.0266(15) -0.0037(12) 0.0035(14) 0.0042(13)
Si2 0.0218(16) 0.0290(15) 0.0366(17) -0.0037(14) 0.0095(14) -0.0028(13)
Si3 0.0297(17) 0.0233(14) 0.0283(16) 0.0034(12) 0.0033(14) 0.0048(12)
Si4 0.0229(16) 0.0255(14) 0.0202(14) -0.0022(12) 0.0022(13) 0.0042(12)
O1 0.022(4) 0.025(3) 0.033(4) -0.008(3) 0.001(3) 0.005(3)
O2 0.024(4) 0.024(3) 0.030(4) -0.006(3) 0.010(3) 0.007(3)
O3 0.029(4) 0.029(3) 0.027(4) 0.002(3) 0.003(3) 0.003(3)
O4 0.032(4) 0.029(3) 0.024(4) -0.002(3) -0.001(3) -0.012(3)
O21 0.019(4) 0.042(4) 0.027(4) -0.002(3) -0.003(3) -0.006(3)
O22 0.028(4) 0.024(3) 0.056(5) -0.010(3) 0.004(4) -0.005(3)
O23 0.041(5) 0.023(3) 0.039(4) -0.002(3) 0.010(4) -0.007(3)
O24 0.037(5) 0.044(4) 0.034(4) -0.011(3) 0.001(4) -0.010(4)
O41 0.035(4) 0.022(3) 0.022(3) -0.005(3) 0.004(3) 0.002(3)
O42 0.028(4) 0.026(3) 0.047(4) 0.015(3) 0.006(4) 0.013(3)
O43 0.035(5) 0.045(4) 0.022(4) 0.000(3) 0.005(3) 0.004(3)
O44 0.038(5) 0.031(4) 0.046(4) 0.006(3) 0.010(4) 0.003(3)
O61 0.027(4) 0.025(3) 0.020(3) -0.011(3) 0.007(3) 0.005(3)
O62 0.035(4) 0.024(3) 0.029(4) 0.001(3) 0.004(4) 0.002(3)
O63 0.022(4) 0.021(3) 0.033(4) 0.005(3) 0.009(3) 0.002(3)
O64 0.028(4) 0.041(4) 0.021(4) -0.005(3) 0.001(3) 0.011(3)
O81 0.046(5) 0.031(4) 0.045(5) -0.001(3) 0.009(4) -0.005(4)
O82 0.037(5) 0.049(5) 0.091(7) 0.008(5) -0.003(5) 0.008(4)
O83 0.036(5) 0.045(5) 0.077(6) 0.015(4) 0.004(5) -0.010(4)
C1 0.026(6) 0.019(5) 0.035(6) -0.001(5) 0.002(5) 0.007(4)
C2 0.052(8) 0.036(6) 0.043(7) -0.014(5) 0.011(6) 0.021(6)
C3 0.060(9) 0.050(7) 0.046(7) 0.004(6) 0.025(7) 0.005(6)
C4 0.039(7) 0.045(7) 0.065(8) 0.003(6) 0.016(7) 0.019(6)
C5 0.036(6) 0.041(6) 0.034(6) 0.004(6) -0.007(5) 0.018(6)
C6 0.110(13) 0.035(7) 0.062(8) 0.025(6) -0.030(9) 0.004(7)
C7 0.060(9) 0.049(7) 0.020(6) 0.002(5) -0.004(6) -0.008(6)
C8 0.073(11) 0.131(12) 0.053(8) 0.007(9) -0.005(8) 0.071(10)
C9 0.030(7) 0.036(6) 0.053(7) 0.001(6) 0.011(6) -0.004(5)
C10 0.077(10) 0.046(7) 0.057(8) -0.009(6) 0.002(8) -0.032(7)
C11 0.042(8) 0.061(8) 0.055(8) -0.011(6) 0.012(7) -0.009(6)
C12 0.060(9) 0.047(7) 0.063(8) 0.020(6) 0.005(8) -0.010(6)
C21 0.024(7) 0.054(7) 0.064(9) -0.005(7) -0.004(7) -0.002(6)
C22 0.029(7) 0.048(7) 0.122(11) -0.004(8) 0.013(8) -0.013(6)
C23 0.030(7) 0.045(7) 0.105(10) -0.014(7) 0.011(8) -0.017(6)
C24 0.027(8) 0.106(11) 0.079(10) 0.001(8) -0.012(8) 0.009(7)
C25 0.056(8) 0.029(6) 0.038(7) 0.010(5) 0.016(7) 0.005(6)
C26 0.068(10) 0.050(7) 0.050(8) -0.003(6) 0.007(8) 0.015(7)
C27 0.080(10) 0.046(7) 0.043(7) -0.014(6) 0.027(7) -0.015(7)
C28 0.074(10) 0.056(7) 0.053(8) 0.012(6) 0.022(8) -0.017(7)
C29 0.033(7) 0.063(8) 0.052(8) -0.046(7) 0.009(6) -0.006(6)
C30 0.068(10) 0.034(6) 0.054(8) -0.009(6) -0.001(7) 0.010(6)
C31 0.049(10) 0.044(10) 0.046(10) -0.006(8) 0.005(8) -0.002(8)
C31B 0.030(16) 0.058(18) 0.031(15) -0.001(14) -0.010(12) 0.006(14)
C32 0.049(10) 0.045(9) 0.052(10) -0.015(8) 0.006(8) -0.021(7)
C32B 0.054(18) 0.040(16) 0.07(2) -0.025(15) -0.004(15) -0.001(13)
C41 0.035(7) 0.025(5) 0.050(7) 0.004(5) 0.011(6) 0.012(5)
C42 0.084(11) 0.029(6) 0.066(8) 0.005(6) -0.005(8) 0.036(6)
C43 0.027(7) 0.061(8) 0.109(11) 0.041(8) 0.018(8) 0.026(6)
C44 0.057(9) 0.041(6) 0.055(8) 0.018(6) 0.006(7) 0.016(6)
C45 0.047(8) 0.046(7) 0.025(6) -0.005(5) 0.011(6) -0.002(6)
C46 0.081(11) 0.081(9) 0.050(8) -0.032(7) -0.001(8) -0.029(8)
C47 0.091(11) 0.069(8) 0.050(8) -0.013(7) -0.037(8) 0.040(8)
C48 0.071(10) 0.066(8) 0.047(8) -0.002(6) 0.005(8) 0.031(7)
C49 0.032(7) 0.050(7) 0.047(7) 0.025(6) 0.006(6) -0.008(6)
C50 0.088(12) 0.079(9) 0.082(10) 0.020(8) -0.001(10) -0.046(9)
C51 0.031(8) 0.067(8) 0.104(11) 0.032(8) 0.023(8) 0.012(6)
C52 0.063(10) 0.069(8) 0.068(9) 0.040(7) -0.002(8) -0.011(7)
C61 0.038(7) 0.020(5) 0.022(5) 0.006(4) 0.014(5) -0.004(5)
C62 0.116(14) 0.050(8) 0.060(9) 0.002(7) 0.038(9) -0.010(8)
C63 0.077(11) 0.035(7) 0.094(10) 0.016(7) -0.025(9) 0.000(7)
C64 0.070(9) 0.038(6) 0.048(7) 0.017(6) -0.014(7) -0.026(6)
C65 0.036(7) 0.023(5) 0.032(6) 0.004(5) 0.008(5) -0.006(5)
C66 0.044(7) 0.026(5) 0.038(6) -0.003(5) 0.012(6) 0.001(5)
C67 0.064(9) 0.022(5) 0.048(7) 0.000(5) -0.002(7) 0.003(5)
C68 0.044(8) 0.043(6) 0.042(7) 0.006(5) 0.008(6) -0.009(6)
C69 0.043(8) 0.043(6) 0.030(6) 0.000(5) -0.007(6) 0.005(6)
C70 0.040(8) 0.080(9) 0.044(7) 0.019(6) -0.008(6) 0.003(7)
C71 0.070(10) 0.065(8) 0.061(9) -0.027(7) -0.022(8) 0.004(7)
C72 0.039(7) 0.062(7) 0.040(7) 0.006(6) -0.007(6) -0.003(6)
C81 0.072(9) 0.022(5) 0.034(6) -0.002(5) 0.015(6) 0.008(6)
C82 0.047(8) 0.059(8) 0.042(7) 0.007(6) 0.016(7) 0.030(6)
C83 0.034(7) 0.054(9) 0.038(10) -0.022(7) -0.001(8) 0.009(7)
C83B 0.031(8) 0.055(10) 0.037(11) -0.018(8) -0.004(9) 0.007(8)
C84 0.032(7) 0.053(9) 0.037(10) -0.020(7) -0.006(8) 0.004(7)
C84B 0.031(8) 0.054(10) 0.034(11) -0.021(8) -0.002(9) 0.005(8)
C85 0.038(7) 0.041(7) 0.057(8) -0.020(6) 0.023(7) -0.010(6)
C86 0.064(9) 0.038(7) 0.029(6) -0.003(5) 0.012(6) -0.016(6)
C91 0.104(17) 0.109(15) 0.057(11) 0.026(10) 0.004(11) -0.022(12)
C92 0.115(19) 0.086(13) 0.105(15) 0.047(12) 0.003(14) 0.019(12)
C93 0.19(3) 0.072(12) 0.106(16) 0.017(12) 0.028(17) 0.027(16)
C94 0.11(2) 0.20(3) 0.127(18) -0.023(19) -0.001(18) -0.07(2)
C95 0.18(2) 0.106(15) 0.058(11) 0.006(11) 0.037(15) 0.000(18)
C96 0.118(18) 0.112(15) 0.048(10) 0.009(10) 0.028(11) 0.029(14)
C97 0.128(14) 0.166(13) 0.087(11) 0.011(10) 0.008(11) -0.066(12)

loop_
_atom_type_symbol
_atom_type_description
_atom_type_scat_dispersion_real
_atom_type_scat_dispersion_imag
_atom_type_scat_source
C C 0.0033 0.0016 'International Tables Vol C Tables 4.2.6.8 and 6.1.1.4'
H H 0.0000 0.0000 'International Tables Vol C Tables 4.2.6.8 and 6.1.1.4'
K K 0.2009 0.2494 'International Tables Vol C Tables 4.2.6.8 and 6.1.1.4'
O O 0.0106 0.0060 'International Tables Vol C Tables 4.2.6.8 and 6.1.1.4'
S S 0.1246 0.1234 'International Tables Vol C Tables 4.2.6.8 and 6.1.1.4'
Si Si 0.0817 0.0704 'International Tables Vol C Tables 4.2.6.8 and 6.1.1.4'
U U -9.6767 9.6646 'International Tables Vol C Tables 4.2.6.8 and 6.1.1.4'

loop_
_geom_angle_atom_site_label_1
_geom_angle_atom_site_label_2
_geom_angle_atom_site_label_3
_geom_angle
_geom_angle_site_symmetry_1
_geom_angle_site_symmetry_3
O61 U1 O41 129.0(2) . .
O61 U1 O21 130.9(2) . .
O41 U1 O21 98.0(2) . .
O61 U1 O1 87.7(2) . .
O41 U1 O1 83.63(19) . .
O21 U1 O1 83.9(2) . .
O61 U1 S1 91.29(14) . .
O41 U1 S1 96.78(15) . .
O21 U1 S1 96.91(16) . .
O1 U1 S1 178.99(17) . .
O61 U1 K1 139.48(13) . .
O41 U1 K1 54.20(16) . .
O21 U1 K1 55.57(15) . .
O1 U1 K1 51.79(15) . .
S1 U1 K1 129.18(7) . .
O2 K1 O22 120.1(2) . .
O2 K1 O42 117.77(19) . .
O22 K1 O42 121.1(2) . .
O2 K1 O1 56.44(17) . .
O22 K1 O1 112.36(19) . .
O42 K1 O1 107.6(2) . .
O2 K1 O41 111.07(19) . .
O22 K1 O41 110.72(19) . .
O42 K1 O41 54.86(18) . .
O1 K1 O41 63.10(17) . .
O2 K1 O21 105.59(17) . .
O22 K1 O21 54.20(18) . .
O42 K1 O21 118.15(18) . .
O1 K1 O21 62.76(16) . .
O41 K1 O21 69.94(16) . .
O2 K1 Si1 28.60(13) . .
O22 K1 Si1 119.52(16) . .
O42 K1 Si1 116.23(16) . .
O1 K1 Si1 27.85(12) . .
O41 K1 Si1 86.88(14) . .
O21 K1 Si1 83.27(13) . .
O2 K1 Si3 117.83(15) . .
O22 K1 Si3 119.18(16) . .
O42 K1 Si3 27.58(14) . .
O1 K1 Si3 85.12(14) . .
O41 K1 Si3 27.28(12) . .
O21 K1 Si3 93.96(13) . .
Si1 K1 Si3 102.65(9) . .
O2 K1 Si2 114.98(14) . .
O22 K1 Si2 27.25(15) . .
O42 K1 Si2 124.31(15) . .
O1 K1 Si2 87.14(13) . .
O41 K1 Si2 90.63(12) . .
O21 K1 Si2 26.96(12) . .
Si1 K1 Si2 101.63(8) . .
Si3 K1 Si2 108.68(8) . .
O2 K1 U1 95.62(14) . .
O22 K1 U1 91.63(15) . .
O42 K1 U1 93.18(14) . .
O1 K1 U1 39.29(12) . .
O41 K1 U1 38.33(11) . .
O21 K1 U1 38.46(12) . .
Si1 K1 U1 67.04(6) . .
Si3 K1 U1 65.61(6) . .
Si2 K1 U1 64.89(6) . .
O82 K2 O62 85.7(2) . .
O82 K2 O63 105.9(2) . .
O62 K2 O63 50.42(15) . .
O82 K2 O83 60.1(2) . .
O62 K2 O83 115.3(2) . .
O63 K2 O83 86.03(19) . .
O82 K2 O81 58.5(2) . .
O62 K2 O81 109.39(18) . .
O63 K2 O81 157.75(18) . .
O83 K2 O81 97.3(2) . .
O82 K2 S1 152.93(19) . .
O62 K2 S1 85.56(14) . .
O63 K2 S1 87.89(13) . .
O83 K2 S1 145.73(16) . .
O81 K2 S1 100.85(16) . .
O82 K2 O81 100.3(2) . 3_667
O62 K2 O81 155.10(17) . 3_667
O63 K2 O81 104.93(16) . 3_667
O83 K2 O81 51.3(2) . 3_667
O81 K2 O81 94.10(16) . 3_667
S1 K2 O81 98.35(15) . 3_667
O82 K2 Si4 106.3(2) . .
O62 K2 Si4 27.46(11) . .
O63 K2 Si4 27.29(11) . .
O83 K2 Si4 110.12(17) . .
O81 K2 Si4 135.83(15) . .
S1 K2 Si4 75.36(8) . .
O81 K2 Si4 130.07(12) 3_667 .
O82 K2 K2 77.15(19) . 3_667
O62 K2 K2 158.62(14) . 3_667
O63 K2 K2 147.07(14) . 3_667
O83 K2 K2 66.74(16) . 3_667
O81 K2 K2 50.48(13) . 3_667
S1 K2 K2 104.04(9) . 3_667
O81 K2 K2 43.61(11) 3_667 3_667
Si4 K2 K2 173.67(9) . 3_667
U1 S1 K2 119.38(10) . .
O1 Si1 O3 115.8(3) . .
O1 Si1 O4 115.2(4) . .
O3 Si1 O4 105.0(3) . .
O1 Si1 O2 105.4(3) . .
O3 Si1 O2 104.3(3) . .
O4 Si1 O2 110.7(3) . .
O1 Si1 K1 55.1(2) . .
O3 Si1 K1 122.8(2) . .
O4 Si1 K1 130.9(2) . .
O2 Si1 K1 50.3(2) . .
O21 Si2 O24 116.6(4) . .
O21 Si2 O23 114.0(4) . .
O24 Si2 O23 105.3(3) . .
O21 Si2 O22 104.8(3) . .
O24 Si2 O22 105.7(4) . .
O23 Si2 O22 110.2(4) . .
O21 Si2 K1 57.3(2) . .
O24 Si2 K1 126.8(3) . .
O23 Si2 K1 126.1(2) . .
O22 Si2 K1 47.5(2) . .
O41 Si3 O43 115.5(3) . .
O41 Si3 O44 114.0(4) . .
O43 Si3 O44 105.8(4) . .
O41 Si3 O42 105.2(3) . .
O43 Si3 O42 111.2(4) . .
O44 Si3 O42 104.8(3) . .
O41 Si3 K1 56.4(2) . .
O43 Si3 K1 130.0(3) . .
O44 Si3 K1 122.8(3) . .
O42 Si3 K1 48.7(2) . .
O61 Si4 O64 107.9(3) . .
O61 Si4 O63 114.8(3) . .
O64 Si4 O63 111.8(3) . .
O61 Si4 O62 113.9(3) . .
O64 Si4 O62 111.2(3) . .
O63 Si4 O62 97.1(3) . .
O61 Si4 K2 101.1(2) . .
O64 Si4 K2 151.0(3) . .
O63 Si4 K2 54.4(2) . .
O62 Si4 K2 53.6(2) . .
Si1 O1 U1 171.7(4) . .
Si1 O1 K1 97.1(3) . .
U1 O1 K1 88.93(19) . .
C1 O2 Si1 130.7(5) . .
C1 O2 K1 126.9(5) . .
Si1 O2 K1 101.1(3) . .
C5 O3 Si1 132.3(6) . .
C9 O4 Si1 132.8(6) . .
Si2 O21 U1 166.0(4) . .
Si2 O21 K1 95.7(3) . .
U1 O21 K1 85.97(18) . .
C21 O22 Si2 131.8(6) . .
C21 O22 K1 122.1(6) . .
Si2 O22 K1 105.2(3) . .
C25 O23 Si2 131.4(6) . .
C29 O24 Si2 131.4(7) . .
Si3 O41 U1 175.9(4) . .
Si3 O41 K1 96.3(3) . .
U1 O41 K1 87.46(18) . .
C41 O42 Si3 132.4(6) . .
C41 O42 K1 122.8(6) . .
Si3 O42 K1 103.7(3) . .
C45 O43 Si3 134.7(6) . .
C49 O44 Si3 130.6(7) . .
Si4 O61 U1 152.6(3) . .
C61 O62 Si4 132.3(6) . .
C61 O62 K2 117.6(5) . .
Si4 O62 K2 98.9(3) . .
C65 O63 Si4 132.3(5) . .
C65 O63 K2 112.4(5) . .
Si4 O63 K2 98.3(2) . .
C69 O64 Si4 134.8(6) . .
C86 O81 C81 112.3(7) 3_667 .
C86 O81 K2 121.0(6) 3_667 .
C81 O81 K2 110.4(6) . .
C86 O81 K2 110.3(6) 3_667 3_667
C81 O81 K2 114.5(5) . 3_667
K2 O81 K2 85.90(16) . 3_667
C82 O82 C83B 89.7(17) . .
C82 O82 C83 121.5(10) . .
C82 O82 K2 121.0(6) . .
C83B O82 K2 119.8(16) . .
C83 O82 K2 105.2(8) . .
C85 O83 C84B 129.6(19) . .
C85 O83 C84 104.6(10) . .
C85 O83 K2 130.8(6) . .
C84B O83 K2 98.3(17) . .
C84 O83 K2 114.2(8) . .
O2 C1 C4 105.8(7) . .
O2 C1 C3 109.5(7) . .
C4 C1 C3 110.4(9) . .
O2 C1 C2 112.3(8) . .
C4 C1 C2 109.9(7) . .
C3 C1 C2 109.0(8) . .
C1 C2 H2C 109.5 . .
C1 C2 H2D 109.5 . .
H2C C2 H2D 109.5 . .
C1 C2 H2E 109.5 . .
H2C C2 H2E 109.5 . .
H2D C2 H2E 109.5 . .
C1 C3 H3A 109.5 . .
C1 C3 H3B 109.5 . .
H3A C3 H3B 109.5 . .
C1 C3 H3C 109.5 . .
H3A C3 H3C 109.5 . .
H3B C3 H3C 109.5 . .
C1 C4 H4A 109.5 . .
C1 C4 H4B 109.5 . .
H4A C4 H4B 109.5 . .
C1 C4 H4C 109.5 . .
H4A C4 H4C 109.5 . .
H4B C4 H4C 109.5 . .
O3 C5 C6 104.3(8) . .
O3 C5 C7 108.8(7) . .
C6 C5 C7 109.7(8) . .
O3 C5 C8 110.4(8) . .
C6 C5 C8 113.2(9) . .
C7 C5 C8 110.2(9) . .
C5 C6 H6A 109.5 . .
C5 C6 H6B 109.5 . .
H6A C6 H6B 109.5 . .
C5 C6 H6C 109.5 . .
H6A C6 H6C 109.5 . .
H6B C6 H6C 109.5 . .
C5 C7 H7A 109.5 . .
C5 C7 H7B 109.5 . .
H7A C7 H7B 109.5 . .
C5 C7 H7C 109.5 . .
H7A C7 H7C 109.5 . .
H7B C7 H7C 109.5 . .
C5 C8 H8A 109.5 . .
C5 C8 H8B 109.5 . .
H8A C8 H8B 109.5 . .
C5 C8 H8C 109.5 . .
H8A C8 H8C 109.5 . .
H8B C8 H8C 109.5 . .
O4 C9 C11 108.7(8) . .
O4 C9 C12 110.1(9) . .
C11 C9 C12 111.2(9) . .
O4 C9 C10 105.8(8) . .
C11 C9 C10 110.3(9) . .
C12 C9 C10 110.5(9) . .
C9 C10 H10A 109.5 . .
C9 C10 H10B 109.5 . .
H10A C10 H10B 109.5 . .
C9 C10 H10C 109.5 . .
H10A C10 H10C 109.5 . .
H10B C10 H10C 109.5 . .
C9 C11 H11A 109.5 . .
C9 C11 H11B 109.5 . .
H11A C11 H11B 109.5 . .
C9 C11 H11C 109.5 . .
H11A C11 H11C 109.5 . .
H11B C11 H11C 109.5 . .
C9 C12 H12A 109.5 . .
C9 C12 H12B 109.5 . .
H12A C12 H12B 109.5 . .
C9 C12 H12C 109.5 . .
H12A C12 H12C 109.5 . .
H12B C12 H12C 109.5 . .
O22 C21 C24 107.9(10) . .
O22 C21 C22 104.7(8) . .
C24 C21 C22 111.5(10) . .
O22 C21 C23 109.6(9) . .
C24 C21 C23 113.4(10) . .
C22 C21 C23 109.2(10) . .
C21 C22 H1 109.5 . .
C21 C22 H22A 109.5 . .
H1 C22 H22A 109.5 . .
C21 C22 H22B 109.5 . .
H1 C22 H22B 109.5 . .
H22A C22 H22B 109.5 . .
C21 C23 H23A 109.5 . .
C21 C23 H23B 109.5 . .
H23A C23 H23B 109.5 . .
C21 C23 H23C 109.5 . .
H23A C23 H23C 109.5 . .
H23B C23 H23C 109.5 . .
C21 C24 H24A 109.5 . .
C21 C24 H24B 109.5 . .
H24A C24 H24B 109.5 . .
C21 C24 H24C 109.5 . .
H24A C24 H24C 109.5 . .
H24B C24 H24C 109.5 . .
O23 C25 C26 110.0(9) . .
O23 C25 C28 105.6(9) . .
C26 C25 C28 111.7(9) . .
O23 C25 C27 110.3(8) . .
C26 C25 C27 110.4(10) . .
C28 C25 C27 108.7(9) . .
C25 C26 H26A 109.5 . .
C25 C26 H26B 109.5 . .
H26A C26 H26B 109.5 . .
C25 C26 H26C 109.5 . .
H26A C26 H26C 109.5 . .
H26B C26 H26C 109.5 . .
C25 C27 H27A 109.5 . .
C25 C27 H27B 109.5 . .
H27A C27 H27B 109.5 . .
C25 C27 H27C 109.5 . .
H27A C27 H27C 109.5 . .
H27B C27 H27C 109.5 . .
C25 C28 H28A 109.5 . .
C25 C28 H28B 109.5 . .
H28A C28 H28B 109.5 . .
C25 C28 H28C 109.5 . .
H28A C28 H28C 109.5 . .
H28B C28 H28C 109.5 . .
C31 C29 O24 114.0(14) . .
C32B C29 O24 101.8(15) . .
C31 C29 C30 110.3(13) . .
C32B C29 C30 132(2) . .
O24 C29 C30 112.4(8) . .
C31 C29 C32 110.6(13) . .
O24 C29 C32 106.3(10) . .
C30 C29 C32 102.6(14) . .
C32B C29 C31B 103(2) . .
O24 C29 C31B 94.3(15) . .
C30 C29 C31B 107.2(13) . .
C29 C30 H30A 109.5 . .
C29 C30 H30B 109.5 . .
H30A C30 H30B 109.5 . .
C29 C30 H30C 109.5 . .
H30A C30 H30C 109.5 . .
H30B C30 H30C 109.5 . .
C29 C31 H31A 109.5 . .
C29 C31 H31B 109.5 . .
H31A C31 H31B 109.5 . .
C29 C31 H31C 109.5 . .
H31A C31 H31C 109.5 . .
H31B C31 H31C 109.5 . .
C29 C31B H31D 109.5 . .
C29 C31B H31E 109.5 . .
H31D C31B H31E 109.5 . .
C29 C31B H31F 109.5 . .
H31D C31B H31F 109.5 . .
H31E C31B H31F 109.5 . .
C29 C32 H32A 109.5 . .
C29 C32 H32B 109.5 . .
H32A C32 H32B 109.5 . .
C29 C32 H32C 109.5 . .
H32A C32 H32C 109.5 . .
H32B C32 H32C 109.5 . .
C29 C32B H32D 109.5 . .
C29 C32B H32E 109.5 . .
H32D C32B H32E 109.5 . .
C29 C32B H32F 109.5 . .
H32D C32B H32F 109.5 . .
H32E C32B H32F 109.5 . .
O42 C41 C42 107.0(8) . .
O42 C41 C43 106.3(7) . .
C42 C41 C43 110.9(10) . .
O42 C41 C44 112.5(8) . .
C42 C41 C44 109.2(8) . .
C43 C41 C44 110.9(10) . .
C41 C42 H42A 109.5 . .
C41 C42 H42B 109.5 . .
H42A C42 H42B 109.5 . .
C41 C42 H42C 109.5 . .
H42A C42 H42C 109.5 . .
H42B C42 H42C 109.5 . .
C41 C43 H43A 109.5 . .
C41 C43 H43B 109.5 . .
H43A C43 H43B 109.5 . .
C41 C43 H43C 109.5 . .
H43A C43 H43C 109.5 . .
H43B C43 H43C 109.5 . .
C41 C44 H44A 109.5 . .
C41 C44 H44B 109.5 . .
H44A C44 H44B 109.5 . .
C41 C44 H44C 109.5 . .
H44A C44 H44C 109.5 . .
H44B C44 H44C 109.5 . .
O43 C45 C47 107.1(8) . .
O43 C45 C48 107.7(9) . .
C47 C45 C48 111.0(9) . .
O43 C45 C46 110.2(8) . .
C47 C45 C46 111.7(11) . .
C48 C45 C46 109.1(9) . .
C45 C46 H46A 109.5 . .
C45 C46 H46B 109.5 . .
H46A C46 H46B 109.5 . .
C45 C46 H46C 109.5 . .
H46A C46 H46C 109.5 . .
H46B C46 H46C 109.5 . .
C45 C47 H47A 109.5 . .
C45 C47 H47B 109.5 . .
H47A C47 H47B 109.5 . .
C45 C47 H47C 109.5 . .
H47A C47 H47C 109.5 . .
H47B C47 H47C 109.5 . .
C45 C48 H48A 109.5 . .
C45 C48 H48B 109.5 . .
H48A C48 H48B 109.5 . .
C45 C48 H48C 109.5 . .
H48A C48 H48C 109.5 . .
H48B C48 H48C 109.5 . .
O44 C49 C51 112.0(8) . .
O44 C49 C52 107.1(9) . .
C51 C49 C52 110.9(10) . .
O44 C49 C50 105.6(9) . .
C51 C49 C50 110.1(10) . .
C52 C49 C50 111.0(9) . .
C49 C50 H50A 109.5 . .
C49 C50 H50B 109.5 . .
H50A C50 H50B 109.5 . .
C49 C50 H50C 109.5 . .
H50A C50 H50C 109.5 . .
H50B C50 H50C 109.5 . .
C49 C51 H51A 109.5 . .
C49 C51 H51B 109.5 . .
H51A C51 H51B 109.5 . .
C49 C51 H51C 109.5 . .
H51A C51 H51C 109.5 . .
H51B C51 H51C 109.5 . .
C49 C52 H52A 109.5 . .
C49 C52 H52B 109.5 . .
H52A C52 H52B 109.5 . .
C49 C52 H52C 109.5 . .
H52A C52 H52C 109.5 . .
H52B C52 H52C 109.5 . .
O62 C61 C63 107.0(8) . .
O62 C61 C62 111.5(7) . .
C63 C61 C62 109.6(9) . .
O62 C61 C64 107.3(7) . .
C63 C61 C64 111.5(8) . .
C62 C61 C64 109.9(9) . .
C61 C62 H62A 109.5 . .
C61 C62 H62B 109.5 . .
H62A C62 H62B 109.5 . .
C61 C62 H62C 109.5 . .
H62A C62 H62C 109.5 . .
H62B C62 H62C 109.5 . .
C61 C63 H63A 109.5 . .
C61 C63 H63B 109.5 . .
H63A C63 H63B 109.5 . .
C61 C63 H63C 109.5 . .
H63A C63 H63C 109.5 . .
H63B C63 H63C 109.5 . .
C61 C64 H2B 109.5 . .
C61 C64 H64A 109.5 . .
H2B C64 H64A 109.5 . .
C61 C64 H64B 109.5 . .
H2B C64 H64B 109.5 . .
H64A C64 H64B 109.5 . .
O63 C65 C68 107.3(8) . .
O63 C65 C66 106.6(7) . .
C68 C65 C66 111.3(9) . .
O63 C65 C67 110.3(7) . .
C68 C65 C67 111.6(8) . .
C66 C65 C67 109.7(8) . .
C65 C66 H66A 109.5 . .
C65 C66 H66B 109.5 . .
H66A C66 H66B 109.5 . .
C65 C66 H2A 109.5 . .
H66A C66 H2A 109.5 . .
H66B C66 H2A 109.5 . .
C65 C67 H67A 109.5 . .
C65 C67 H67B 109.5 . .
H67A C67 H67B 109.5 . .
C65 C67 H67C 109.5 . .
H67A C67 H67C 109.5 . .
H67B C67 H67C 109.5 . .
C65 C68 H68A 109.5 . .
C65 C68 H68B 109.5 . .
H68A C68 H68B 109.5 . .
C65 C68 H68C 109.5 . .
H68A C68 H68C 109.5 . .
H68B C68 H68C 109.5 . .
O64 C69 C71 108.5(8) . .
O64 C69 C72 111.8(8) . .
C71 C69 C72 111.1(10) . .
O64 C69 C70 104.6(9) . .
C71 C69 C70 109.5(9) . .
C72 C69 C70 111.1(9) . .
C69 C70 H70A 109.5 . .
C69 C70 H70B 109.5 . .
H70A C70 H70B 109.5 . .
C69 C70 H70C 109.5 . .
H70A C70 H70C 109.5 . .
H70B C70 H70C 109.5 . .
C69 C71 H71A 109.5 . .
C69 C71 H71B 109.5 . .
H71A C71 H71B 109.5 . .
C69 C71 H71C 109.5 . .
H71A C71 H71C 109.5 . .
H71B C71 H71C 109.5 . .
C69 C72 H72A 109.5 . .
C69 C72 H72B 109.5 . .
H72A C72 H72B 109.5 . .
C69 C72 H72C 109.5 . .
H72A C72 H72C 109.5 . .
H72B C72 H72C 109.5 . .
O81 C81 C82 111.1(8) . .
O81 C81 H81A 109.4 . .
C82 C81 H81A 109.4 . .
O81 C81 H81B 109.4 . .
C82 C81 H81B 109.4 . .
H81A C81 H81B 108.0 . .
O82 C82 C81 108.5(8) . .
O82 C82 H82A 110.0 . .
C81 C82 H82A 110.0 . .
O82 C82 H82B 110.0 . .
C81 C82 H82B 110.0 . .
H82A C82 H82B 108.4 . .
O82 C83 C84 108.6(14) . .
O82 C83 H83A 110.0 . .
C84 C83 H83A 110.0 . .
O82 C83 H83B 110.0 . .
C84 C83 H83B 110.0 . .
H83A C83 H83B 108.3 . .
O82 C83B C84B 106(3) . .
O82 C83B H83C 110.5 . .
C84B C83B H83C 110.5 . .
O82 C83B H83D 110.5 . .
C84B C83B H83D 110.5 . .
H83C C83B H83D 108.7 . .
O83 C84 C83 105.5(14) . .
O83 C84 H84A 110.6 . .
C83 C84 H84A 110.6 . .
O83 C84 H84B 110.6 . .
C83 C84 H84B 110.6 . .
H84A C84 H84B 108.8 . .
O83 C84B C83B 110(3) . .
O83 C84B H84C 109.7 . .
C83B C84B H84C 109.7 . .
O83 C84B H84D 109.7 . .
C83B C84B H84D 109.7 . .
H84C C84B H84D 108.2 . .
O83 C85 C86 111.5(9) . .
O83 C85 H85A 109.3 . .
C86 C85 H85A 109.3 . .
O83 C85 H85B 109.3 . .
C86 C85 H85B 109.3 . .
H85A C85 H85B 108.0 . .
O81 C86 C85 109.0(8) 3_667 .
O81 C86 H86A 109.9 3_667 .
C85 C86 H86A 109.9 . .
O81 C86 H86B 109.9 3_667 .
C85 C86 H86B 109.9 . .
H86A C86 H86B 108.3 . .
C92 C91 C96 120.1(18) . .
C92 C91 C97 117(2) . .
C96 C91 C97 123(2) . .
C91 C92 C93 123(2) . .
C91 C92 H92 118.5 . .
C93 C92 H92 118.5 . .
C94 C93 C92 119(3) . .
C94 C93 H93 120.5 . .
C92 C93 H93 120.5 . .
C93 C94 C95 119(2) . .
C93 C94 H94 120.5 . .
C95 C94 H94 120.5 . .
C94 C95 C96 125(2) . .
C94 C95 H95 117.3 . .
C96 C95 H95 117.3 . .
C91 C96 C95 113.2(19) . .
C91 C96 H96 123.4 . .
C95 C96 H96 123.4 . .
C91 C97 H97A 109.5 . .
C91 C97 H97B 109.5 . .
H97A C97 H97B 109.5 . .
C91 C97 H97C 109.5 . .
H97A C97 H97C 109.5 . .
H97B C97 H97C 109.5 . .

loop_
_geom_bond_atom_site_label_1
_geom_bond_atom_site_label_2
_geom_bond_distance
_geom_bond_site_symmetry_2
U1 O61 2.200(6) .
U1 O41 2.212(5) .
U1 O21 2.221(6) .
U1 O1 2.256(6) .
U1 S1 2.534(2) .
U1 K1 3.562(2) .
K1 O2 2.657(6) .
K1 O22 2.662(6) .
K1 O42 2.670(6) .
K1 O1 2.799(6) .
K1 O41 2.892(6) .
K1 O21 2.946(6) .
K1 Si1 3.388(3) .
K1 Si3 3.451(3) .
K1 Si2 3.482(3) .
K2 O82 2.740(7) .
K2 O62 2.886(6) .
K2 O63 2.911(6) .
K2 O83 2.935(8) .
K2 O81 3.006(6) .
K2 S1 3.128(3) .
K2 O81 3.361(7) 3_667
K2 Si4 3.542(3) .
K2 K2 4.346(4) 3_667
Si1 O1 1.595(6) .
Si1 O3 1.628(6) .
Si1 O4 1.634(6) .
Si1 O2 1.653(6) .
Si2 O21 1.587(6) .
Si2 O24 1.615(6) .
Si2 O23 1.634(6) .
Si2 O22 1.652(7) .
Si3 O41 1.591(6) .
Si3 O43 1.604(6) .
Si3 O44 1.639(7) .
Si3 O42 1.644(7) .
Si4 O61 1.589(6) .
Si4 O64 1.625(6) .
Si4 O63 1.641(6) .
Si4 O62 1.653(6) .
O2 C1 1.436(10) .
O3 C5 1.461(10) .
O4 C9 1.433(10) .
O22 C21 1.463(12) .
O23 C25 1.434(11) .
O24 C29 1.453(11) .
O42 C41 1.431(10) .
O43 C45 1.453(11) .
O44 C49 1.441(11) .
O62 C61 1.443(10) .
O63 C65 1.459(9) .
O64 C69 1.454(12) .
O81 C86 1.412(12) 3_667
O81 C81 1.425(11) .
O81 K2 3.361(7) 3_667
O82 C82 1.403(11) .
O82 C83B 1.45(4) .
O82 C83 1.460(17) .
O83 C85 1.385(11) .
O83 C84B 1.45(4) .
O83 C84 1.487(17) .
C1 C4 1.497(12) .
C1 C3 1.504(12) .
C1 C2 1.524(12) .
C2 H2C 0.9800 .
C2 H2D 0.9800 .
C2 H2E 0.9800 .
C3 H3A 0.9800 .
C3 H3B 0.9800 .
C3 H3C 0.9800 .
C4 H4A 0.9800 .
C4 H4B 0.9800 .
C4 H4C 0.9800 .
C5 C6 1.516(13) .
C5 C7 1.519(12) .
C5 C8 1.529(14) .
C6 H6A 0.9800 .
C6 H6B 0.9800 .
C6 H6C 0.9800 .
C7 H7A 0.9800 .
C7 H7B 0.9800 .
C7 H7C 0.9800 .
C8 H8A 0.9800 .
C8 H8B 0.9800 .
C8 H8C 0.9800 .
C9 C11 1.501(13) .
C9 C12 1.519(13) .
C9 C10 1.534(12) .
C10 H10A 0.9800 .
C10 H10B 0.9800 .
C10 H10C 0.9800 .
C11 H11A 0.9800 .
C11 H11B 0.9800 .
C11 H11C 0.9800 .
C12 H12A 0.9800 .
C12 H12B 0.9800 .
C12 H12C 0.9800 .
C21 C24 1.478(14) .
C21 C22 1.508(13) .
C21 C23 1.524(13) .
C22 H1 0.9800 .
C22 H22A 0.9800 .
C22 H22B 0.9800 .
C23 H23A 0.9800 .
C23 H23B 0.9800 .
C23 H23C 0.9800 .
C24 H24A 0.9800 .
C24 H24B 0.9800 .
C24 H24C 0.9800 .
C25 C26 1.462(15) .
C25 C28 1.518(13) .
C25 C27 1.529(12) .
C26 H26A 0.9800 .
C26 H26B 0.9800 .
C26 H26C 0.9800 .
C27 H27A 0.9800 .
C27 H27B 0.9800 .
C27 H27C 0.9800 .
C28 H28A 0.9800 .
C28 H28B 0.9800 .
C28 H28C 0.9800 .
C29 C31 1.38(2) .
C29 C32B 1.43(3) .
C29 C30 1.480(14) .
C29 C32 1.61(2) .
C29 C31B 1.74(4) .
C30 H30A 0.9800 .
C30 H30B 0.9800 .
C30 H30C 0.9800 .
C31 H31A 0.9800 .
C31 H31B 0.9800 .
C31 H31C 0.9800 .
C31B H31D 0.9800 .
C31B H31E 0.9800 .
C31B H31F 0.9800 .
C32 H32A 0.9800 .
C32 H32B 0.9800 .
C32 H32C 0.9800 .
C32B H32D 0.9800 .
C32B H32E 0.9800 .
C32B H32F 0.9800 .
C41 C42 1.487(13) .
C41 C43 1.504(14) .
C41 C44 1.505(12) .
C42 H42A 0.9800 .
C42 H42B 0.9800 .
C42 H42C 0.9800 .
C43 H43A 0.9800 .
C43 H43B 0.9800 .
C43 H43C 0.9800 .
C44 H44A 0.9800 .
C44 H44B 0.9800 .
C44 H44C 0.9800 .
C45 C47 1.495(13) .
C45 C48 1.512(14) .
C45 C46 1.520(14) .
C46 H46A 0.9800 .
C46 H46B 0.9800 .
C46 H46C 0.9800 .
C47 H47A 0.9800 .
C47 H47B 0.9800 .
C47 H47C 0.9800 .
C48 H48A 0.9800 .
C48 H48B 0.9800 .
C48 H48C 0.9800 .
C49 C51 1.496(14) .
C49 C52 1.501(13) .
C49 C50 1.518(14) .
C50 H50A 0.9800 .
C50 H50B 0.9800 .
C50 H50C 0.9800 .
C51 H51A 0.9800 .
C51 H51B 0.9800 .
C51 H51C 0.9800 .
C52 H52A 0.9800 .
C52 H52B 0.9800 .
C52 H52C 0.9800 .
C61 C63 1.483(13) .
C61 C62 1.494(13) .
C61 C64 1.506(12) .
C62 H62A 0.9800 .
C62 H62B 0.9800 .
C62 H62C 0.9800 .
C63 H63A 0.9800 .
C63 H63B 0.9800 .
C63 H63C 0.9800 .
C64 H2B 0.9800 .
C64 H64A 0.9800 .
C64 H64B 0.9800 .
C65 C68 1.493(13) .
C65 C66 1.496(12) .
C65 C67 1.541(12) .
C66 H66A 0.9800 .
C66 H66B 0.9800 .
C66 H2A 0.9800 .
C67 H67A 0.9800 .
C67 H67B 0.9800 .
C67 H67C 0.9800 .
C68 H68A 0.9800 .
C68 H68B 0.9800 .
C68 H68C 0.9800 .
C69 C71 1.490(13) .
C69 C72 1.514(13) .
C69 C70 1.519(12) .
C70 H70A 0.9800 .
C70 H70B 0.9800 .
C70 H70C 0.9800 .
C71 H71A 0.9800 .
C71 H71B 0.9800 .
C71 H71C 0.9800 .
C72 H72A 0.9800 .
C72 H72B 0.9800 .
C72 H72C 0.9800 .
C81 C82 1.486(14) .
C81 H81A 0.9900 .
C81 H81B 0.9900 .
C82 H82A 0.9900 .
C82 H82B 0.9900 .
C83 C84 1.52(3) .
C83 H83A 0.9900 .
C83 H83B 0.9900 .
C83B C84B 1.47(6) .
C83B H83C 0.9900 .
C83B H83D 0.9900 .
C84 H84A 0.9900 .
C84 H84B 0.9900 .
C84B H84C 0.9900 .
C84B H84D 0.9900 .
C85 C86 1.476(13) .
C85 H85A 0.9900 .
C85 H85B 0.9900 .
C86 O81 1.413(12) 3_667
C86 H86A 0.9900 .
C86 H86B 0.9900 .
C91 C92 1.35(2) .
C91 C96 1.38(2) .
C91 C97 1.418(18) .
C92 C93 1.39(2) .
C92 H92 0.9500 .
C93 C94 1.29(3) .
C93 H93 0.9500 .
C94 C95 1.36(2) .
C94 H94 0.9500 .
C95 C96 1.42(2) .
C95 H95 0.9500 .
C96 H96 0.9500 .
C97 H97A 0.9800 .
C97 H97B 0.9800 .
C97 H97C 0.9800 .
